data_4079656
loop_
_publ_author_name
'Kano, Naokazu'
'Yoshinari, Naohito'
'Shibata, Yusuke'
'Miyachi, Mariko'
'Kawashima, Takayuki'
'Enomoto, Masaya'
'Okazawa, Atsushi'
'Kojima, Norimichi'
'Guo, Jing-Dong'
'Nagase, Shigeru'

_publ_section_title
;
 Anionic Iron Complexes with a Bond between an Ate-Type Pentacoordinated
 Germanium and an Iron Atom
;
_journal_issue 23
_journal_name_full Organometallics
_journal_page_first 8059
_journal_paper_doi 10.1021/om300915y
_journal_volume 31
_journal_year 2012
_chemical_formula_moiety 'C39 H41 F12 Fe Ge Na O7'
_chemical_formula_sum 'C39 H41 F12 Fe Ge Na O7'
_chemical_formula_weight 1001.15
_chemical_name_systematic
; 
 ? 
;
_space_group_IT_number 2
_symmetry_cell_setting triclinic
_symmetry_space_group_name_Hall '-P 1'
_symmetry_space_group_name_H-M 'P -1'
_atom_sites_solution_hydrogens geom
_atom_sites_solution_primary direct
_atom_sites_solution_secondary difmap
_audit_creation_method SHELXL-97
_cell_angle_alpha 79.17(7)
_cell_angle_beta 76.90(7)
_cell_angle_gamma 77.94(7)
_cell_formula_units_Z 2
_cell_length_a 9.547(10)
_cell_length_b 11.309(13)
_cell_length_c 20.59(2)
_cell_measurement_reflns_used 4915
_cell_measurement_temperature 120(2)
_cell_measurement_theta_max 27.4835
_cell_measurement_theta_min 3.0817
_cell_volume 2094(4)
_computing_cell_refinement 'CrystalClear (Rigaku Corp., 2000)'
_computing_data_collection 'CrystalClear (Rigaku Corp., 2000)'
_computing_data_reduction 'CrystalClear (Rigaku Corp., 2000)'
_computing_structure_refinement 'SHELXL-97 (Sheldrick, 1997)'
_computing_structure_solution 'SHELXS-97 (Sheldrick, 1990)'
_diffrn_ambient_temperature 120(2)
_diffrn_detector_area_resol_mean 14.5666
_diffrn_measured_fraction_theta_full 0.973
_diffrn_measured_fraction_theta_max 0.973
_diffrn_measurement_details
;
scan:
    Number of images: 600
               Slice: -70.0000 - 110.0000
         Image width: 0.3000
            Exp time: 22.0000
       Rotation axis: Omega
               Omega: 0.0000
                 Chi: 45.0000
                 Phi: 0.0000
                 XTD: 45.2007
              2theta: 19.3994
scan:
    Number of images: 600
               Slice: -70.0000 - 110.0000
         Image width: 0.3000
            Exp time: 22.0000
       Rotation axis: Omega
               Omega: 0.0000
                 Chi: 45.0000
                 Phi: 90.0000
                 XTD: 45.2007
              2theta: 19.3994

;
_diffrn_measurement_device
;
Mercury CCD (2x2 bin mode)
;
_diffrn_measurement_device_details
;
AFC8: Eulerian 3-circle
;
_diffrn_measurement_method dtprofit.ref
_diffrn_orient_matrix_type d*Trek
_diffrn_orient_matrix_UB_11 0.0897
_diffrn_orient_matrix_UB_12 0.0379
_diffrn_orient_matrix_UB_13 -0.0495
_diffrn_orient_matrix_UB_21 0.0222
_diffrn_orient_matrix_UB_22 -0.0884
_diffrn_orient_matrix_UB_23 0.0077
_diffrn_orient_matrix_UB_31 -0.0319
_diffrn_orient_matrix_UB_32 -0.0037
_diffrn_orient_matrix_UB_33 -0.0389
_diffrn_radiation_detector CCD
_diffrn_radiation_monochromator graphite
_diffrn_radiation_source 'fine-focus sealed tube'
_diffrn_radiation_type MoK\a
_diffrn_radiation_wavelength 0.71070
_diffrn_reflns_av_R_equivalents 0.0585
_diffrn_reflns_av_sigmaI/netI 0.1193
_diffrn_reflns_limit_h_max 11
_diffrn_reflns_limit_h_min -8
_diffrn_reflns_limit_k_max 12
_diffrn_reflns_limit_k_min -13
_diffrn_reflns_limit_l_max 24
_diffrn_reflns_limit_l_min -24
_diffrn_reflns_number 13764
_diffrn_reflns_reduction_process 'Lp corrections applied'
_diffrn_reflns_theta_full 25.00
_diffrn_reflns_theta_max 25.00
_diffrn_reflns_theta_min 3.08
_exptl_absorpt_coefficient_mu 1.175
_exptl_absorpt_correction_T_max 0.8915
_exptl_absorpt_correction_T_min 0.7989
_exptl_absorpt_correction_type multi-scan
_exptl_absorpt_process_details
;
Rigaku, private communication
;
_exptl_crystal_colour 'Pale Yellow'
_exptl_crystal_density_diffrn 1.588
_exptl_crystal_density_method 'not measured'
_exptl_crystal_description Block
_exptl_crystal_F_000 1016
_exptl_crystal_size_max 0.20
_exptl_crystal_size_mid 0.10
_exptl_crystal_size_min 0.10
_refine_diff_density_max 0.798
_refine_diff_density_min -0.615
_refine_diff_density_rms 0.104
_refine_ls_extinction_method none
_refine_ls_goodness_of_fit_ref 1.039
_refine_ls_hydrogen_treatment riding
_refine_ls_matrix_type full
_refine_ls_number_parameters 552
_refine_ls_number_reflns 7183
_refine_ls_number_restraints 0
_refine_ls_restrained_S_all 1.039
_refine_ls_R_factor_all 0.0821
_refine_ls_R_factor_gt 0.0516
_refine_ls_shift/su_max 0.001
_refine_ls_shift/su_mean 0.000
_refine_ls_structure_factor_coef Fsqd
_refine_ls_weighting_details 'calc w=1/[\s^2^(Fo^2^)+(0.0444P)^2^+0.0000P] where P=(Fo^2^+2Fc^2^)/3'
_refine_ls_weighting_scheme calc
_refine_ls_wR_factor_gt 0.1121
_refine_ls_wR_factor_ref 0.1447
_reflns_number_gt 4816
_reflns_number_total 7183
_reflns_threshold_expression >2sigma(I)
_cod_data_source_file om300915y_si_002.cif
_cod_data_source_block gefe2
_cod_depositor_comments
;
The following automatic conversions were performed:
'_atom_site_symetry_multiplicity' tag replaced with
'_atom_site_symmetry_multiplicity'.

Automatic conversion script
Id: cif_correct_tags 1440 2010-10-19 06:21:57Z saulius 

The following automatic conversions were performed:

'_exptl_absorpt_correction_type' value 'Multi-scan' changed to
'multi-scan' according to
/home/saulius/struct/CIF-dictionaries/cif_core.dic dictionary named
'cif_core.dic' version 2.4.2 from 2011-04-26.

Automatic conversion script
Id: cif_fix_values 1891 2012-01-12 08:04:46Z andrius 
;
_cod_database_code 4079656

loop_
_symmetry_equiv_pos_as_xyz
'x, y, z'
'-x, -y, -z'

loop_
_atom_site_label
_atom_site_type_symbol
_atom_site_fract_x
_atom_site_fract_y
_atom_site_fract_z
_atom_site_U_iso_or_equiv
_atom_site_adp_type
_atom_site_occupancy
_atom_site_symmetry_multiplicity
_atom_site_calc_flag
_atom_site_refinement_flags
Ge1 Ge 0.81747(5) 0.42447(4) 0.27406(2) 0.01773(16) Uani 1 1 d .
Fe1 Fe 0.97518(7) 0.51181(6) 0.32041(3) 0.0211(2) Uani 1 1 d .
C1 C 0.6515(5) 0.3610(4) 0.3373(2) 0.0188(11) Uani 1 1 d .
C2 C 0.5153(5) 0.4287(5) 0.3568(3) 0.0239(12) Uani 1 1 d .
H1 H 0.4957 0.5123 0.3378 0.029 Uiso 1 1 calc R
C3 C 0.4053(5) 0.3775(5) 0.4038(3) 0.0267(12) Uani 1 1 d .
H2 H 0.3140 0.4280 0.4170 0.032 Uiso 1 1 calc R
C4 C 0.4258(5) 0.2556(4) 0.4315(2) 0.0198(11) Uani 1 1 d .
C5 C 0.5627(5) 0.1875(4) 0.4129(2) 0.0216(11) Uani 1 1 d .
H3 H 0.5817 0.1038 0.4318 0.026 Uiso 1 1 calc R
C6 C 0.6750(5) 0.2392(4) 0.3665(2) 0.0195(11) Uani 1 1 d .
C7 C 0.3033(5) 0.1999(5) 0.4793(3) 0.0290(13) Uani 1 1 d .
H4 H 0.2311 0.1918 0.4540 0.043 Uiso 1 1 calc R
H5 H 0.2564 0.2527 0.5136 0.043 Uiso 1 1 calc R
H6 H 0.3428 0.1190 0.5011 0.043 Uiso 1 1 calc R
C8 C 0.8306(5) 0.1682(4) 0.3450(2) 0.0216(11) Uani 1 1 d .
C9 C 0.8237(5) 0.0560(5) 0.3145(3) 0.0237(12) Uani 1 1 d .
C10 C 0.9041(5) 0.1278(5) 0.4075(2) 0.0234(12) Uani 1 1 d .
F1 F 0.7597(3) 0.0897(3) 0.26016(15) 0.0312(7) Uani 1 1 d .
F2 F 0.7503(3) -0.0260(2) 0.35718(15) 0.0312(7) Uani 1 1 d .
F3 F 0.9578(3) -0.0047(2) 0.29192(15) 0.0273(7) Uani 1 1 d .
F4 F 0.8976(3) 0.2233(3) 0.43862(15) 0.0331(7) Uani 1 1 d .
F5 F 0.8426(3) 0.0435(3) 0.45529(15) 0.0345(8) Uani 1 1 d .
F6 F 1.0460(3) 0.0788(3) 0.39031(14) 0.0303(7) Uani 1 1 d .
O1 O 0.9176(3) 0.2367(3) 0.29607(15) 0.0192(7) Uani 1 1 d .
C11 C 0.8479(5) 0.4094(4) 0.1773(2) 0.0177(10) Uani 1 1 d .
C12 C 0.9372(5) 0.3167(4) 0.1436(2) 0.0204(11) Uani 1 1 d .
H7 H 0.9945 0.2518 0.1677 0.025 Uiso 1 1 calc R
C13 C 0.9445(5) 0.3172(5) 0.0748(3) 0.0253(12) Uani 1 1 d .
H8 H 1.0070 0.2527 0.0535 0.030 Uiso 1 1 calc R
C14 C 0.8634(5) 0.4088(5) 0.0371(2) 0.0215(11) Uani 1 1 d .
C15 C 0.7767(5) 0.5040(4) 0.0703(2) 0.0205(11) Uani 1 1 d .
H9 H 0.7216 0.5699 0.0458 0.025 Uiso 1 1 calc R
C16 C 0.7694(5) 0.5039(4) 0.1391(2) 0.0204(11) Uani 1 1 d .
C17 C 0.8652(5) 0.4072(5) -0.0363(2) 0.0265(12) Uani 1 1 d .
H10 H 0.9038 0.4782 -0.0638 0.040 Uiso 1 1 calc R
H11 H 0.7655 0.4102 -0.0424 0.040 Uiso 1 1 calc R
H12 H 0.9272 0.3320 -0.0502 0.040 Uiso 1 1 calc R
C18 C 0.6703(5) 0.6015(4) 0.1799(2) 0.0215(11) Uani 1 1 d .
O2 O 0.6896(3) 0.5811(3) 0.24664(16) 0.0222(8) Uani 1 1 d .
C19 C 0.5085(6) 0.5966(5) 0.1813(3) 0.0322(13) Uani 1 1 d .
F7 F 0.4816(3) 0.4821(3) 0.20504(16) 0.0353(8) Uani 1 1 d .
F8 F 0.4718(3) 0.6263(3) 0.11988(16) 0.0424(8) Uani 1 1 d .
F9 F 0.4141(3) 0.6695(3) 0.22194(16) 0.0390(8) Uani 1 1 d .
C20 C 0.7025(6) 0.7304(5) 0.1491(3) 0.0291(13) Uani 1 1 d .
F10 F 0.6793(4) 0.7680(3) 0.08545(16) 0.0448(9) Uani 1 1 d .
F11 F 0.6203(3) 0.8148(3) 0.18603(17) 0.0405(8) Uani 1 1 d .
F12 F 0.8417(3) 0.7357(3) 0.14761(17) 0.0414(9) Uani 1 1 d .
C21 C 1.1052(6) 0.3774(5) 0.3172(3) 0.0258(12) Uani 1 1 d .
O3 O 1.1956(4) 0.2927(3) 0.3152(2) 0.0359(10) Uani 1 1 d .
C22 C 1.0547(5) 0.5722(5) 0.2382(3) 0.0262(12) Uani 1 1 d .
O4 O 1.1129(4) 0.6146(4) 0.18548(18) 0.0383(10) Uani 1 1 d .
C23 C 0.9543(8) 0.5039(6) 0.4254(3) 0.0492(17) Uani 1 1 d .
H13 H 0.9974 0.4362 0.4537 0.059 Uiso 1 1 calc R
C24 C 1.0177(6) 0.6024(4) 0.3933(3) 0.0294(13) Uani 1 1 d .
H14 H 1.1112 0.6143 0.3967 0.035 Uiso 1 1 calc R
C25 C 0.9255(7) 0.6828(5) 0.3546(3) 0.0415(15) Uani 1 1 d .
H15 H 0.9437 0.7574 0.3269 0.050 Uiso 1 1 calc R
C26 C 0.7958(7) 0.6280(8) 0.3657(4) 0.066(3) Uani 1 1 d .
H16 H 0.7114 0.6595 0.3465 0.080 Uiso 1 1 calc R
C27 C 0.8202(9) 0.5188(8) 0.4105(4) 0.066(2) Uani 1 1 d .
H17 H 0.7529 0.4640 0.4276 0.079 Uiso 1 1 calc R
Na1 Na 1.1572(2) 0.12342(17) 0.25361(10) 0.0259(5) Uani 1 1 d .
O5 O 1.1599(4) 0.0221(3) 0.1589(2) 0.0363(10) Uani 1 1 d .
C28 C 1.0557(7) -0.0242(6) 0.1357(3) 0.0494(17) Uani 1 1 d .
H18 H 0.9645 0.0365 0.1354 0.059 Uiso 1 1 calc R
H19 H 1.0322 -0.1004 0.1650 0.059 Uiso 1 1 calc R
C29 C 1.1268(8) -0.0488(7) 0.0651(4) 0.066(2) Uani 1 1 d .
H20 H 1.0909 -0.1168 0.0536 0.079 Uiso 1 1 calc R
H21 H 1.1074 0.0249 0.0317 0.079 Uiso 1 1 calc R
C30 C 1.2851(9) -0.0821(8) 0.0671(4) 0.096(3) Uani 1 1 d .
H22 H 1.3165 -0.1720 0.0735 0.115 Uiso 1 1 calc R
H23 H 1.3447 -0.0462 0.0250 0.115 Uiso 1 1 calc R
C31 C 1.2986(8) -0.0298(7) 0.1257(4) 0.073(2) Uani 1 1 d .
H24 H 1.3452 -0.0949 0.1575 0.088 Uiso 1 1 calc R
H25 H 1.3612 0.0335 0.1103 0.088 Uiso 1 1 calc R
O6 O 1.3026(4) -0.0399(3) 0.30747(18) 0.0299(9) Uani 1 1 d .
C32 C 1.2551(6) -0.1553(5) 0.3348(3) 0.0364(15) Uani 1 1 d .
H26 H 1.2471 -0.1977 0.2982 0.044 Uiso 1 1 calc R
H27 H 1.1589 -0.1429 0.3656 0.044 Uiso 1 1 calc R
C33 C 1.3712(6) -0.2283(5) 0.3727(3) 0.0441(16) Uani 1 1 d .
H28 H 1.3291 -0.2851 0.4114 0.053 Uiso 1 1 calc R
H29 H 1.4501 -0.2758 0.3427 0.053 Uiso 1 1 calc R
C34 C 1.4273(6) -0.1320(5) 0.3962(3) 0.0415(15) Uani 1 1 d .
H30 H 1.5291 -0.1603 0.4030 0.050 Uiso 1 1 calc R
H31 H 1.3647 -0.1071 0.4385 0.050 Uiso 1 1 calc R
C35 C 1.4182(6) -0.0296(5) 0.3379(3) 0.0409(15) Uani 1 1 d .
H32 H 1.3989 0.0504 0.3540 0.049 Uiso 1 1 calc R
H33 H 1.5115 -0.0360 0.3047 0.049 Uiso 1 1 calc R
O7 O 1.3423(4) 0.2109(3) 0.17604(19) 0.0349(10) Uani 1 1 d .
C36 C 1.4908(6) 0.1856(6) 0.1853(3) 0.0471(17) Uani 1 1 d .
H34 H 1.5196 0.0979 0.2021 0.057 Uiso 1 1 calc R
H35 H 1.5030 0.2345 0.2182 0.057 Uiso 1 1 calc R
C37 C 1.5825(6) 0.2202(7) 0.1169(4) 0.062(2) Uani 1 1 d .
H36 H 1.6628 0.2595 0.1211 0.074 Uiso 1 1 calc R
H37 H 1.6251 0.1471 0.0945 0.074 Uiso 1 1 calc R
C38 C 1.4795(6) 0.3084(6) 0.0773(3) 0.0430(16) Uani 1 1 d .
H38 H 1.5031 0.3918 0.0690 0.052 Uiso 1 1 calc R
H39 H 1.4848 0.2822 0.0334 0.052 Uiso 1 1 calc R
C39 C 1.3323(7) 0.3051(7) 0.1206(3) 0.062(2) Uani 1 1 d .
H40 H 1.2930 0.3847 0.1369 0.075 Uiso 1 1 calc R
H41 H 1.2648 0.2904 0.0940 0.075 Uiso 1 1 calc R

loop_
_atom_site_aniso_label
_atom_site_aniso_U_11
_atom_site_aniso_U_22
_atom_site_aniso_U_33
_atom_site_aniso_U_23
_atom_site_aniso_U_13
_atom_site_aniso_U_12
Ge1 0.0187(3) 0.0162(3) 0.0181(3) -0.0011(2) -0.0032(2) -0.0043(2)
Fe1 0.0244(4) 0.0219(4) 0.0192(4) -0.0038(3) -0.0036(3) -0.0087(3)
C1 0.015(3) 0.023(3) 0.021(3) -0.009(2) -0.006(2) -0.002(2)
C2 0.020(3) 0.022(3) 0.028(3) -0.001(2) -0.006(2) -0.001(2)
C3 0.020(3) 0.028(3) 0.028(3) -0.006(2) 0.001(2) -0.001(2)
C4 0.016(3) 0.024(3) 0.022(3) -0.004(2) -0.006(2) -0.004(2)
C5 0.022(3) 0.021(3) 0.020(3) -0.001(2) -0.004(2) -0.002(2)
C6 0.020(3) 0.022(3) 0.019(3) -0.003(2) -0.007(2) -0.006(2)
C7 0.025(3) 0.028(3) 0.028(3) -0.001(2) 0.005(2) -0.006(2)
C8 0.022(3) 0.020(3) 0.025(3) 0.004(2) -0.009(2) -0.009(2)
C9 0.011(3) 0.025(3) 0.033(3) -0.002(2) -0.001(2) -0.004(2)
C10 0.020(3) 0.025(3) 0.023(3) 0.007(2) -0.004(2) -0.007(2)
F1 0.0256(17) 0.0293(17) 0.0411(19) -0.0098(14) -0.0103(14) -0.0018(13)
F2 0.0283(17) 0.0162(16) 0.045(2) -0.0023(14) 0.0055(14) -0.0116(13)
F3 0.0187(15) 0.0218(16) 0.0389(18) -0.0067(13) -0.0012(13) -0.0010(12)
F4 0.0361(18) 0.0390(19) 0.0278(17) -0.0048(15) -0.0128(14) -0.0078(15)
F5 0.0315(18) 0.0339(18) 0.0338(18) 0.0140(15) -0.0071(14) -0.0124(14)
F6 0.0155(15) 0.0377(19) 0.0345(18) 0.0019(14) -0.0086(13) 0.0002(13)
O1 0.0145(17) 0.0185(18) 0.0197(18) 0.0025(14) 0.0012(14) -0.0022(14)
C11 0.019(3) 0.015(3) 0.021(3) 0.000(2) -0.006(2) -0.007(2)
C12 0.017(3) 0.017(3) 0.026(3) -0.002(2) -0.002(2) -0.002(2)
C13 0.024(3) 0.027(3) 0.026(3) 0.000(2) -0.002(2) -0.014(2)
C14 0.021(3) 0.028(3) 0.018(3) -0.001(2) -0.003(2) -0.012(2)
C15 0.018(3) 0.016(3) 0.028(3) 0.001(2) -0.010(2) -0.002(2)
C16 0.019(3) 0.018(3) 0.024(3) 0.000(2) -0.004(2) -0.006(2)
C17 0.026(3) 0.027(3) 0.027(3) -0.002(2) -0.006(2) -0.005(2)
C18 0.027(3) 0.015(3) 0.023(3) 0.000(2) -0.010(2) -0.002(2)
O2 0.0250(19) 0.0181(18) 0.0217(19) -0.0011(15) -0.0063(15) 0.0005(15)
C19 0.029(3) 0.034(3) 0.031(3) -0.002(3) -0.008(3) 0.000(3)
F7 0.0278(17) 0.0335(19) 0.047(2) -0.0074(16) -0.0065(15) -0.0110(14)
F8 0.0339(19) 0.056(2) 0.038(2) -0.0024(17) -0.0203(15) 0.0010(16)
F9 0.0199(16) 0.045(2) 0.051(2) -0.0225(17) -0.0056(14) 0.0092(14)
C20 0.032(3) 0.018(3) 0.034(3) 0.003(2) -0.012(2) 0.003(2)
F10 0.074(2) 0.0263(18) 0.0330(19) 0.0077(15) -0.0186(17) -0.0071(17)
F11 0.046(2) 0.0226(17) 0.049(2) -0.0048(15) -0.0059(16) 0.0003(15)
F12 0.035(2) 0.0279(18) 0.059(2) 0.0047(16) -0.0049(16) -0.0152(15)
C21 0.024(3) 0.032(3) 0.026(3) -0.004(2) -0.007(2) -0.013(3)
O3 0.028(2) 0.037(2) 0.046(3) -0.003(2) -0.0143(19) -0.0073(19)
C22 0.023(3) 0.026(3) 0.032(3) -0.011(2) -0.008(2) -0.001(2)
O4 0.039(2) 0.051(3) 0.023(2) 0.0010(19) 0.0002(18) -0.016(2)
C23 0.081(5) 0.048(4) 0.025(3) -0.009(3) -0.011(3) -0.024(4)
C24 0.035(3) 0.015(3) 0.042(3) -0.015(2) -0.009(3) -0.003(2)
C25 0.063(4) 0.027(3) 0.033(3) -0.012(3) -0.005(3) -0.002(3)
C26 0.033(4) 0.107(6) 0.074(5) -0.082(5) -0.029(4) 0.036(4)
C27 0.066(5) 0.099(7) 0.041(4) -0.042(4) 0.030(4) -0.050(5)
Na1 0.0208(11) 0.0258(11) 0.0287(11) 0.0021(9) -0.0040(8) -0.0055(8)
O5 0.032(2) 0.037(2) 0.044(2) -0.0153(19) -0.0085(18) -0.0044(18)
C28 0.048(4) 0.039(4) 0.069(5) -0.016(3) -0.019(4) -0.012(3)
C29 0.079(6) 0.073(5) 0.062(5) -0.041(4) -0.027(4) -0.005(4)
C30 0.083(6) 0.116(7) 0.084(7) -0.066(6) -0.036(5) 0.058(5)
C31 0.052(5) 0.084(6) 0.089(6) -0.051(5) -0.006(4) 0.003(4)
O6 0.024(2) 0.023(2) 0.043(2) -0.0031(17) -0.0121(17) 0.0000(16)
C32 0.023(3) 0.021(3) 0.068(4) -0.014(3) -0.015(3) 0.001(2)
C33 0.044(4) 0.022(3) 0.070(5) 0.002(3) -0.025(3) -0.007(3)
C34 0.040(4) 0.041(4) 0.047(4) -0.004(3) -0.016(3) -0.010(3)
C35 0.040(4) 0.032(3) 0.058(4) -0.006(3) -0.025(3) -0.007(3)
O7 0.020(2) 0.042(2) 0.040(2) 0.0049(19) -0.0037(17) -0.0118(17)
C36 0.039(4) 0.050(4) 0.054(4) 0.007(3) -0.018(3) -0.017(3)
C37 0.029(4) 0.072(5) 0.072(5) 0.020(4) -0.004(3) -0.013(3)
C38 0.035(3) 0.053(4) 0.036(4) 0.009(3) -0.001(3) -0.017(3)
C39 0.037(4) 0.072(5) 0.061(5) 0.030(4) -0.011(3) -0.008(4)

loop_
_atom_type_symbol
_atom_type_description
_atom_type_scat_dispersion_real
_atom_type_scat_dispersion_imag
_atom_type_scat_source
C C 0.0033 0.0016 'International Tables Vol C Tables 4.2.6.8 and 6.1.1.4'
H H 0.0000 0.0000 'International Tables Vol C Tables 4.2.6.8 and 6.1.1.4'
O O 0.0106 0.0060 'International Tables Vol C Tables 4.2.6.8 and 6.1.1.4'
F F 0.0171 0.0103 'International Tables Vol C Tables 4.2.6.8 and 6.1.1.4'
Fe Fe 0.3463 0.8444 'International Tables Vol C Tables 4.2.6.8 and 6.1.1.4'
Ge Ge 0.1547 1.8001 'International Tables Vol C Tables 4.2.6.8 and 6.1.1.4'
Na Na 0.0362 0.0249 'International Tables Vol C Tables 4.2.6.8 and 6.1.1.4'

loop_
_geom_angle_atom_site_label_1
_geom_angle_atom_site_label_2
_geom_angle_atom_site_label_3
_geom_angle
C1 Ge1 C11 118.84(19)
C1 Ge1 O2 91.79(18)
C11 Ge1 O2 82.92(18)
C1 Ge1 O1 80.55(18)
C11 Ge1 O1 90.62(18)
O2 Ge1 O1 166.12(13)
C1 Ge1 Fe1 117.44(15)
C11 Ge1 Fe1 123.70(14)
O2 Ge1 Fe1 96.76(13)
O1 Ge1 Fe1 97.04(12)
C21 Fe1 C22 91.1(2)
C21 Fe1 C26 154.8(3)
C22 Fe1 C26 114.1(3)
C21 Fe1 C27 115.4(3)
C22 Fe1 C27 153.5(3)
C26 Fe1 C27 39.4(3)
C21 Fe1 C25 142.9(2)
C22 Fe1 C25 93.3(2)
C26 Fe1 C25 40.6(3)
C27 Fe1 C25 65.9(3)
C21 Fe1 C23 93.4(3)
C22 Fe1 C23 148.1(2)
C26 Fe1 C23 65.1(3)
C27 Fe1 C23 37.5(3)
C25 Fe1 C23 65.0(2)
C21 Fe1 C24 106.3(2)
C22 Fe1 C24 111.1(2)
C26 Fe1 C24 65.2(2)
C27 Fe1 C24 63.3(3)
C25 Fe1 C24 38.6(2)
C23 Fe1 C24 37.7(2)
C21 Fe1 Ge1 90.59(18)
C22 Fe1 Ge1 89.57(18)
C26 Fe1 Ge1 90.3(2)
C27 Fe1 Ge1 90.1(2)
C25 Fe1 Ge1 126.23(19)
C23 Fe1 Ge1 121.94(19)
C24 Fe1 Ge1 152.57(16)
C2 C1 C6 117.0(4)
C2 C1 Ge1 125.4(4)
C6 C1 Ge1 117.5(3)
C1 C2 C3 121.8(5)
C1 C2 H1 119.1
C3 C2 H1 119.1
C4 C3 C2 121.8(5)
C4 C3 H2 119.1
C2 C3 H2 119.1
C3 C4 C5 116.7(4)
C3 C4 C7 121.2(4)
C5 C4 C7 122.0(4)
C4 C5 C6 121.7(4)
C4 C5 H3 119.2
C6 C5 H3 119.2
C1 C6 C5 121.0(4)
C1 C6 C8 115.1(4)
C5 C6 C8 123.9(4)
C4 C7 H4 109.5
C4 C7 H5 109.5
H4 C7 H5 109.5
C4 C7 H6 109.5
H4 C7 H6 109.5
H5 C7 H6 109.5
O1 C8 C9 106.2(4)
O1 C8 C6 112.8(4)
C9 C8 C6 110.0(4)
O1 C8 C10 108.5(4)
C9 C8 C10 110.3(4)
C6 C8 C10 109.1(4)
F2 C9 F3 106.8(4)
F2 C9 F1 107.1(4)
F3 C9 F1 105.4(4)
F2 C9 C8 114.5(4)
F3 C9 C8 111.7(4)
F1 C9 C8 110.9(4)
F4 C10 F6 107.2(4)
F4 C10 F5 105.9(4)
F6 C10 F5 106.1(4)
F4 C10 C8 110.9(4)
F6 C10 C8 111.7(4)
F5 C10 C8 114.6(4)
C9 F3 Na1 115.7(3)
C10 F6 Na1 113.5(3)
C8 O1 Ge1 113.6(3)
C8 O1 Na1 114.0(3)
Ge1 O1 Na1 132.36(15)
C16 C11 C12 116.9(5)
C16 C11 Ge1 115.1(4)
C12 C11 Ge1 128.0(4)
C11 C12 C13 121.4(5)
C11 C12 H7 119.3
C13 C12 H7 119.3
C14 C13 C12 122.0(5)
C14 C13 H8 119.0
C12 C13 H8 119.0
C13 C14 C15 116.8(5)
C13 C14 C17 122.4(5)
C15 C14 C17 120.8(4)
C14 C15 C16 121.3(4)
C14 C15 H9 119.4
C16 C15 H9 119.4
C11 C16 C15 121.5(5)
C11 C16 C18 114.1(4)
C15 C16 C18 124.3(4)
C14 C17 H10 109.5
C14 C17 H11 109.5
H10 C17 H11 109.5
C14 C17 H12 109.5
H10 C17 H12 109.5
H11 C17 H12 109.5
O2 C18 C16 111.9(4)
O2 C18 C20 107.2(4)
C16 C18 C20 111.3(4)
O2 C18 C19 107.6(4)
C16 C18 C19 109.0(4)
C20 C18 C19 109.8(4)
C18 O2 Ge1 115.6(3)
F9 C19 F7 106.2(4)
F9 C19 F8 107.3(4)
F7 C19 F8 106.3(5)
F9 C19 C18 113.0(5)
F7 C19 C18 110.0(4)
F8 C19 C18 113.6(4)
F12 C20 F11 106.8(4)
F12 C20 F10 106.8(4)
F11 C20 F10 106.4(4)
F12 C20 C18 110.3(4)
F11 C20 C18 111.4(4)
F10 C20 C18 114.7(5)
O3 C21 Fe1 176.6(5)
C21 O3 Na1 115.6(4)
O4 C22 Fe1 176.0(5)
C27 C23 C24 108.8(6)
C27 C23 Fe1 70.6(4)
C24 C23 Fe1 71.4(3)
C27 C23 H13 125.6
C24 C23 H13 125.6
Fe1 C23 H13 124.0
C23 C24 C25 110.3(6)
C23 C24 Fe1 70.9(3)
C25 C24 Fe1 70.2(3)
C23 C24 H14 124.9
C25 C24 H14 124.9
Fe1 C24 H14 125.6
C24 C25 C26 105.2(6)
C24 C25 Fe1 71.2(3)
C26 C25 Fe1 68.7(3)
C24 C25 H15 127.4
C26 C25 H15 127.4
Fe1 C25 H15 124.3
C27 C26 C25 106.2(5)
C27 C26 Fe1 71.0(4)
C25 C26 Fe1 70.7(3)
C27 C26 H16 126.9
C25 C26 H16 126.9
Fe1 C26 H16 123.1
C23 C27 C26 109.5(6)
C23 C27 Fe1 71.9(4)
C26 C27 Fe1 69.6(4)
C23 C27 H17 125.3
C26 C27 H17 125.3
Fe1 C27 H17 124.8
O6 Na1 O7 98.80(16)
O6 Na1 O5 95.29(17)
O7 Na1 O5 81.94(16)
O6 Na1 O1 130.11(15)
O7 Na1 O1 124.24(16)
O5 Na1 O1 113.05(15)
O6 Na1 F3 85.95(14)
O7 Na1 F3 155.53(15)
O5 Na1 F3 73.70(14)
O1 Na1 F3 65.64(13)
O6 Na1 O3 97.13(16)
O7 Na1 O3 77.42(16)
O5 Na1 O3 157.29(15)
O1 Na1 O3 72.24(14)
F3 Na1 O3 126.06(14)
O6 Na1 F6 68.30(14)
O7 Na1 F6 141.66(14)
O5 Na1 F6 133.43(14)
O1 Na1 F6 62.34(12)
F3 Na1 F6 62.29(11)
O3 Na1 F6 69.12(14)
C31 O5 C28 106.8(5)
C31 O5 Na1 115.8(4)
C28 O5 Na1 135.6(4)
O5 C28 C29 105.4(5)
O5 C28 H18 110.7
C29 C28 H18 110.7
O5 C28 H19 110.7
C29 C28 H19 110.7
H18 C28 H19 108.8
C30 C29 C28 103.9(6)
C30 C29 H20 111.0
C28 C29 H20 111.0
C30 C29 H21 111.0
C28 C29 H21 111.0
H20 C29 H21 109.0
C31 C30 C29 104.0(6)
C31 C30 H22 111.0
C29 C30 H22 111.0
C31 C30 H23 111.0
C29 C30 H23 111.0
H22 C30 H23 109.0
O5 C31 C30 110.2(6)
O5 C31 H24 109.6
C30 C31 H24 109.6
O5 C31 H25 109.6
C30 C31 H25 109.6
H24 C31 H25 108.1
C35 O6 C32 109.3(4)
C35 O6 Na1 125.1(3)
C32 O6 Na1 122.3(3)
O6 C32 C33 105.2(4)
O6 C32 H26 110.7
C33 C32 H26 110.7
O6 C32 H27 110.7
C33 C32 H27 110.7
H26 C32 H27 108.8
C34 C33 C32 103.5(4)
C34 C33 H28 111.1
C32 C33 H28 111.1
C34 C33 H29 111.1
C32 C33 H29 111.1
H28 C33 H29 109.0
C33 C34 C35 101.3(5)
C33 C34 H30 111.5
C35 C34 H30 111.5
C33 C34 H31 111.5
C35 C34 H31 111.5
H30 C34 H31 109.3
O6 C35 C34 107.7(4)
O6 C35 H32 110.2
C34 C35 H32 110.2
O6 C35 H33 110.2
C34 C35 H33 110.2
H32 C35 H33 108.5
C39 O7 C36 107.5(4)
C39 O7 Na1 129.9(3)
C36 O7 Na1 122.1(3)
O7 C36 C37 106.1(5)
O7 C36 H34 110.5
C37 C36 H34 110.5
O7 C36 H35 110.5
C37 C36 H35 110.5
H34 C36 H35 108.7
C38 C37 C36 105.5(5)
C38 C37 H36 110.6
C36 C37 H36 110.6
C38 C37 H37 110.6
C36 C37 H37 110.6
H36 C37 H37 108.8
C39 C38 C37 104.6(5)
C39 C38 H38 110.8
C37 C38 H38 110.8
C39 C38 H39 110.8
C37 C38 H39 110.8
H38 C38 H39 108.9
O7 C39 C38 109.5(5)
O7 C39 H40 109.8
C38 C39 H40 109.8
O7 C39 H41 109.8
C38 C39 H41 109.8
H40 C39 H41 108.2

loop_
_geom_bond_atom_site_label_1
_geom_bond_atom_site_label_2
_geom_bond_distance
Ge1 C1 1.977(5)
Ge1 C11 1.981(5)
Ge1 O2 1.995(4)
Ge1 O1 2.148(4)
Ge1 Fe1 2.404(2)
Fe1 C21 1.752(6)
Fe1 C22 1.763(6)
Fe1 C26 2.080(6)
Fe1 C27 2.097(6)
Fe1 C25 2.106(6)
Fe1 C23 2.113(6)
Fe1 C24 2.119(5)
C1 C2 1.378(6)
C1 C6 1.390(7)
C2 C3 1.399(7)
C2 H1 0.9500
C3 C4 1.381(7)
C3 H2 0.9500
C4 C5 1.383(7)
C4 C7 1.511(6)
C5 C6 1.411(7)
C5 H3 0.9500
C6 C8 1.545(7)
C7 H4 0.9800
C7 H5 0.9800
C7 H6 0.9800
C8 O1 1.378(5)
C8 C9 1.537(7)
C8 C10 1.554(7)
C9 F2 1.345(5)
C9 F3 1.346(5)
C9 F1 1.350(6)
C10 F4 1.339(6)
C10 F6 1.346(6)
C10 F5 1.357(5)
F3 Na1 2.527(4)
F6 Na1 2.764(5)
O1 Na1 2.435(4)
C11 C16 1.392(6)
C11 C12 1.393(7)
C12 C13 1.400(7)
C12 H7 0.9500
C13 C14 1.382(7)
C13 H8 0.9500
C14 C15 1.400(7)
C14 C17 1.510(7)
C15 C16 1.403(7)
C15 H9 0.9500
C16 C18 1.540(7)
C17 H10 0.9800
C17 H11 0.9800
C17 H12 0.9800
C18 O2 1.397(6)
C18 C20 1.541(7)
C18 C19 1.551(7)
C19 F9 1.341(6)
C19 F7 1.351(6)
C19 F8 1.352(6)
C20 F12 1.336(6)
C20 F11 1.339(6)
C20 F10 1.353(6)
C21 O3 1.148(6)
O3 Na1 2.612(5)
C22 O4 1.165(6)
C23 C27 1.354(9)
C23 C24 1.366(8)
C23 H13 0.9500
C24 C25 1.396(8)
C24 H14 0.9500
C25 C26 1.453(9)
C25 H15 0.9500
C26 C27 1.407(10)
C26 H16 0.9500
C27 H17 0.9500
Na1 O6 2.329(4)
Na1 O7 2.348(4)
Na1 O5 2.434(5)
O5 C31 1.407(7)
O5 C28 1.421(7)
C28 C29 1.510(9)
C28 H18 0.9900
C28 H19 0.9900
C29 C30 1.487(10)
C29 H20 0.9900
C29 H21 0.9900
C30 C31 1.481(10)
C30 H22 0.9900
C30 H23 0.9900
C31 H24 0.9900
C31 H25 0.9900
O6 C35 1.420(6)
O6 C32 1.443(6)
C32 C33 1.513(7)
C32 H26 0.9900
C32 H27 0.9900
C33 C34 1.506(8)
C33 H28 0.9900
C33 H29 0.9900
C34 C35 1.507(8)
C34 H30 0.9900
C34 H31 0.9900
C35 H32 0.9900
C35 H33 0.9900
O7 C39 1.414(7)
O7 C36 1.435(6)
C36 C37 1.510(8)
C36 H34 0.9900
C36 H35 0.9900
C37 C38 1.508(8)
C37 H36 0.9900
C37 H37 0.9900
C38 C39 1.488(8)
C38 H38 0.9900
C38 H39 0.9900
C39 H40 0.9900
C39 H41 0.9900

loop_
_geom_torsion_atom_site_label_1
_geom_torsion_atom_site_label_2
_geom_torsion_atom_site_label_3
_geom_torsion_atom_site_label_4
_geom_torsion
C1 Ge1 Fe1 C21 101.3(2)
C11 Ge1 Fe1 C21 -77.2(2)
O2 Ge1 Fe1 C21 -163.14(19)
O1 Ge1 Fe1 C21 18.33(19)
C1 Ge1 Fe1 C22 -167.6(2)
C11 Ge1 Fe1 C22 14.0(2)
O2 Ge1 Fe1 C22 -72.0(2)
O1 Ge1 Fe1 C22 109.5(2)
C1 Ge1 Fe1 C26 -53.5(3)
C11 Ge1 Fe1 C26 128.1(3)
O2 Ge1 Fe1 C26 42.1(3)
O1 Ge1 Fe1 C26 -136.5(3)
C1 Ge1 Fe1 C27 -14.1(3)
C11 Ge1 Fe1 C27 167.4(3)
O2 Ge1 Fe1 C27 81.4(3)
O1 Ge1 Fe1 C27 -97.1(3)
C1 Ge1 Fe1 C25 -73.8(3)
C11 Ge1 Fe1 C25 107.7(3)
O2 Ge1 Fe1 C25 21.7(2)
O1 Ge1 Fe1 C25 -156.8(2)
C1 Ge1 Fe1 C23 6.9(3)
C11 Ge1 Fe1 C23 -171.5(3)
O2 Ge1 Fe1 C23 102.5(3)
O1 Ge1 Fe1 C23 -76.1(3)
C1 Ge1 Fe1 C24 -27.6(4)
C11 Ge1 Fe1 C24 153.9(3)
O2 Ge1 Fe1 C24 67.9(3)
O1 Ge1 Fe1 C24 -110.6(3)
C11 Ge1 C1 C2 -94.0(5)
O2 Ge1 C1 C2 -11.1(4)
O1 Ge1 C1 C2 -179.5(4)
Fe1 Ge1 C1 C2 87.4(4)
C11 Ge1 C1 C6 88.5(4)
O2 Ge1 C1 C6 171.4(4)
O1 Ge1 C1 C6 3.0(3)
Fe1 Ge1 C1 C6 -90.1(4)
C6 C1 C2 C3 -0.1(7)
Ge1 C1 C2 C3 -177.6(4)
C1 C2 C3 C4 -2.1(8)
C2 C3 C4 C5 2.8(7)
C2 C3 C4 C7 -176.5(5)
C3 C4 C5 C6 -1.5(7)
C7 C4 C5 C6 177.8(5)
C2 C1 C6 C5 1.4(7)
Ge1 C1 C6 C5 179.1(4)
C2 C1 C6 C8 -178.1(4)
Ge1 C1 C6 C8 -0.3(5)
C4 C5 C6 C1 -0.6(7)
C4 C5 C6 C8 178.8(4)
C1 C6 C8 O1 -4.3(6)
C5 C6 C8 O1 176.2(4)
C1 C6 C8 C9 -122.7(4)
C5 C6 C8 C9 57.8(6)
C1 C6 C8 C10 116.2(5)
C5 C6 C8 C10 -63.2(6)
O1 C8 C9 F2 175.9(4)
C6 C8 C9 F2 -61.7(5)
C10 C8 C9 F2 58.6(5)
O1 C8 C9 F3 54.4(5)
C6 C8 C9 F3 176.8(4)
C10 C8 C9 F3 -62.9(5)
O1 C8 C9 F1 -62.8(5)
C6 C8 C9 F1 59.5(5)
C10 C8 C9 F1 179.9(4)
O1 C8 C10 F4 70.4(5)
C9 C8 C10 F4 -173.7(4)
C6 C8 C10 F4 -52.8(5)
O1 C8 C10 F6 -49.2(5)
C9 C8 C10 F6 66.8(5)
C6 C8 C10 F6 -172.3(4)
O1 C8 C10 F5 -169.8(4)
C9 C8 C10 F5 -53.9(6)
C6 C8 C10 F5 67.0(5)
F2 C9 F3 Na1 -154.4(3)
F1 C9 F3 Na1 92.0(4)
C8 C9 F3 Na1 -28.6(5)
F4 C10 F6 Na1 -107.4(3)
F5 C10 F6 Na1 139.8(3)
C8 C10 F6 Na1 14.3(5)
C9 C8 O1 Ge1 127.1(3)
C6 C8 O1 Ge1 6.6(5)
C10 C8 O1 Ge1 -114.3(4)
C9 C8 O1 Na1 -54.5(4)
C6 C8 O1 Na1 -175.1(3)
C10 C8 O1 Na1 64.0(4)
C1 Ge1 O1 C8 -5.5(3)
C11 Ge1 O1 C8 -124.6(3)
O2 Ge1 O1 C8 -62.6(6)
Fe1 Ge1 O1 C8 111.3(3)
C1 Ge1 O1 Na1 176.6(2)
C11 Ge1 O1 Na1 57.4(2)
O2 Ge1 O1 Na1 119.4(5)
Fe1 Ge1 O1 Na1 -66.6(2)
C1 Ge1 C11 C16 86.2(4)
O2 Ge1 C11 C16 -2.0(3)
O1 Ge1 C11 C16 165.7(3)
Fe1 Ge1 C11 C16 -95.4(4)
C1 Ge1 C11 C12 -93.9(4)
O2 Ge1 C11 C12 178.0(4)
O1 Ge1 C11 C12 -14.3(4)
Fe1 Ge1 C11 C12 84.6(4)
C16 C11 C12 C13 -1.7(7)
Ge1 C11 C12 C13 178.3(3)
C11 C12 C13 C14 -0.3(7)
C12 C13 C14 C15 2.1(7)
C12 C13 C14 C17 -177.1(4)
C13 C14 C15 C16 -1.9(7)
C17 C14 C15 C16 177.3(4)
C12 C11 C16 C15 1.9(7)
Ge1 C11 C16 C15 -178.2(3)
C12 C11 C16 C18 178.6(4)
Ge1 C11 C16 C18 -1.4(5)
C14 C15 C16 C11 -0.1(7)
C14 C15 C16 C18 -176.5(4)
C11 C16 C18 O2 5.6(6)
C15 C16 C18 O2 -177.7(4)
C11 C16 C18 C20 125.5(5)
C15 C16 C18 C20 -57.8(6)
C11 C16 C18 C19 -113.3(5)
C15 C16 C18 C19 63.4(6)
C16 C18 O2 Ge1 -7.3(5)
C20 C18 O2 Ge1 -129.5(3)
C19 C18 O2 Ge1 112.4(4)
C1 Ge1 O2 C18 -113.5(3)
C11 Ge1 O2 C18 5.4(3)
O1 Ge1 O2 C18 -57.5(7)
Fe1 Ge1 O2 C18 128.6(3)
O2 C18 C19 F9 51.7(5)
C16 C18 C19 F9 173.2(4)
C20 C18 C19 F9 -64.7(6)
O2 C18 C19 F7 -66.8(5)
C16 C18 C19 F7 54.7(5)
C20 C18 C19 F7 176.9(4)
O2 C18 C19 F8 174.2(4)
C16 C18 C19 F8 -64.3(6)
C20 C18 C19 F8 57.9(6)
O2 C18 C20 F12 63.5(5)
C16 C18 C20 F12 -59.2(6)
C19 C18 C20 F12 -179.9(4)
O2 C18 C20 F11 -55.0(5)
C16 C18 C20 F11 -177.6(4)
C19 C18 C20 F11 61.6(6)
O2 C18 C20 F10 -175.9(4)
C16 C18 C20 F10 61.5(6)
C19 C18 C20 F10 -59.3(6)
C21 Fe1 C23 C27 -128.9(5)
C22 Fe1 C23 C27 133.4(6)
C26 Fe1 C23 C27 37.4(4)
C25 Fe1 C23 C27 82.4(5)
C24 Fe1 C23 C27 118.6(6)
Ge1 Fe1 C23 C27 -36.1(5)
C21 Fe1 C23 C24 112.5(4)
C22 Fe1 C23 C24 14.8(7)
C26 Fe1 C23 C24 -81.2(4)
C27 Fe1 C23 C24 -118.6(6)
C25 Fe1 C23 C24 -36.2(4)
Ge1 Fe1 C23 C24 -154.7(3)
C27 C23 C24 C25 -1.7(7)
Fe1 C23 C24 C25 59.3(4)
C27 C23 C24 Fe1 -61.0(5)
C21 Fe1 C24 C23 -73.9(4)
C22 Fe1 C24 C23 -171.6(4)
C26 Fe1 C24 C23 80.6(5)
C27 Fe1 C24 C23 36.8(4)
C25 Fe1 C24 C23 121.0(6)
Ge1 Fe1 C24 C23 51.9(5)
C21 Fe1 C24 C25 165.1(4)
C22 Fe1 C24 C25 67.4(4)
C26 Fe1 C24 C25 -40.3(4)
C27 Fe1 C24 C25 -84.2(4)
C23 Fe1 C24 C25 -121.0(6)
Ge1 Fe1 C24 C25 -69.0(5)
C23 C24 C25 C26 0.9(7)
Fe1 C24 C25 C26 60.7(4)
C23 C24 C25 Fe1 -59.8(4)
C21 Fe1 C25 C24 -24.1(6)
C22 Fe1 C25 C24 -120.4(4)
C26 Fe1 C25 C24 115.5(5)
C27 Fe1 C25 C24 76.7(4)
C23 Fe1 C25 C24 35.3(4)
Ge1 Fe1 C25 C24 147.8(3)
C21 Fe1 C25 C26 -139.6(5)
C22 Fe1 C25 C26 124.2(4)
C27 Fe1 C25 C26 -38.8(4)
C23 Fe1 C25 C26 -80.2(4)
C24 Fe1 C25 C26 -115.5(5)
Ge1 Fe1 C25 C26 32.3(5)
C24 C25 C26 C27 0.2(6)
Fe1 C25 C26 C27 62.5(4)
C24 C25 C26 Fe1 -62.3(4)
C21 Fe1 C26 C27 -2.1(8)
C22 Fe1 C26 C27 179.5(4)
C25 Fe1 C26 C27 -115.7(5)
C23 Fe1 C26 C27 -35.7(4)
C24 Fe1 C26 C27 -77.4(4)
Ge1 Fe1 C26 C27 89.8(4)
C21 Fe1 C26 C25 113.6(7)
C22 Fe1 C26 C25 -64.8(4)
C27 Fe1 C26 C25 115.7(5)
C23 Fe1 C26 C25 80.0(4)
C24 Fe1 C26 C25 38.3(3)
Ge1 Fe1 C26 C25 -154.5(4)
C24 C23 C27 C26 1.8(7)
Fe1 C23 C27 C26 -59.7(5)
C24 C23 C27 Fe1 61.6(4)
C25 C26 C27 C23 -1.2(7)
Fe1 C26 C27 C23 61.1(5)
C25 C26 C27 Fe1 -62.3(4)
C21 Fe1 C27 C23 59.3(5)
C22 Fe1 C27 C23 -120.7(7)
C26 Fe1 C27 C23 -119.7(6)
C25 Fe1 C27 C23 -79.7(4)
C24 Fe1 C27 C23 -36.9(4)
Ge1 Fe1 C27 C23 150.0(4)
C21 Fe1 C27 C26 179.0(4)
C22 Fe1 C27 C26 -1.0(8)
C25 Fe1 C27 C26 40.0(4)
C23 Fe1 C27 C26 119.7(6)
C24 Fe1 C27 C26 82.8(4)
Ge1 Fe1 C27 C26 -90.3(4)
C8 O1 Na1 O6 -30.7(4)
Ge1 O1 Na1 O6 147.21(19)
C8 O1 Na1 O7 -175.4(3)
Ge1 O1 Na1 O7 2.6(3)
C8 O1 Na1 O5 88.6(3)
Ge1 O1 Na1 O5 -93.5(2)
C8 O1 Na1 F3 30.4(3)
Ge1 O1 Na1 F3 -151.7(2)
C8 O1 Na1 O3 -115.0(3)
Ge1 O1 Na1 O3 62.9(2)
C8 O1 Na1 F6 -39.8(3)
Ge1 O1 Na1 F6 138.2(2)
C9 F3 Na1 O6 139.0(3)
C9 F3 Na1 O7 -118.6(4)
C9 F3 Na1 O5 -124.3(3)
C9 F3 Na1 O1 1.1(3)
C9 F3 Na1 O3 43.1(4)
C9 F3 Na1 F6 71.4(3)
C21 O3 Na1 O6 -156.1(4)
C21 O3 Na1 O7 106.5(4)
C21 O3 Na1 O5 81.3(6)
C21 O3 Na1 O1 -26.1(4)
C21 O3 Na1 F3 -65.9(4)
C21 O3 Na1 F6 -92.6(4)
C10 F6 Na1 O6 -161.2(3)
C10 F6 Na1 O7 122.5(3)
C10 F6 Na1 O5 -85.1(3)
C10 F6 Na1 O1 11.3(3)
C10 F6 Na1 F3 -64.1(3)
C10 F6 Na1 O3 91.6(3)
O6 Na1 O5 C31 -51.0(5)
O7 Na1 O5 C31 47.2(5)
O1 Na1 O5 C31 171.1(4)
F3 Na1 O5 C31 -135.2(5)
O3 Na1 O5 C31 72.0(6)
F6 Na1 O5 C31 -115.9(5)
O6 Na1 O5 C28 111.3(5)
O7 Na1 O5 C28 -150.5(5)
O1 Na1 O5 C28 -26.7(5)
F3 Na1 O5 C28 27.1(5)
O3 Na1 O5 C28 -125.7(5)
F6 Na1 O5 C28 46.4(6)
C31 O5 C28 C29 -29.2(7)
Na1 O5 C28 C29 167.5(4)
O5 C28 C29 C30 31.3(8)
C28 C29 C30 C31 -21.0(9)
C28 O5 C31 C30 16.0(8)
Na1 O5 C31 C30 -176.9(5)
C29 C30 C31 O5 4.0(10)
O7 Na1 O6 C35 54.5(4)
O5 Na1 O6 C35 137.2(4)
O1 Na1 O6 C35 -96.5(4)
F3 Na1 O6 C35 -149.6(4)
O3 Na1 O6 C35 -23.8(4)
F6 Na1 O6 C35 -87.9(4)
O7 Na1 O6 C32 -148.2(4)
O5 Na1 O6 C32 -65.6(4)
O1 Na1 O6 C32 60.7(4)
F3 Na1 O6 C32 7.6(4)
O3 Na1 O6 C32 133.5(4)
F6 Na1 O6 C32 69.3(4)
C35 O6 C32 C33 -12.4(6)
Na1 O6 C32 C33 -172.8(4)
O6 C32 C33 C34 30.3(6)
C32 C33 C34 C35 -35.4(6)
C32 O6 C35 C34 -10.6(6)
Na1 O6 C35 C34 149.1(4)
C33 C34 C35 O6 28.9(6)
O6 Na1 O7 C39 170.5(5)
O5 Na1 O7 C39 76.4(6)
O1 Na1 O7 C39 -36.1(6)
F3 Na1 O7 C39 70.9(7)
O3 Na1 O7 C39 -94.1(6)
F6 Na1 O7 C39 -123.5(5)
O6 Na1 O7 C36 -19.4(4)
O5 Na1 O7 C36 -113.5(4)
O1 Na1 O7 C36 134.0(4)
F3 Na1 O7 C36 -119.0(5)
O3 Na1 O7 C36 76.0(4)
F6 Na1 O7 C36 46.6(5)
C39 O7 C36 C37 -27.0(7)
Na1 O7 C36 C37 161.0(4)
O7 C36 C37 C38 21.5(7)
C36 C37 C38 C39 -8.3(8)
C36 O7 C39 C38 22.2(8)
Na1 O7 C39 C38 -166.6(4)
C37 C38 C39 O7 -8.1(8)
